data_4500658
loop_
_publ_author_name
'Chen, Min'
'Chen, Shui-Sheng'
'Okamura, Taka-aki'
'Su, Zhi'
'Chen, Man-Sheng'
'Zhao, Yue'
'Sun, Wei-Yin'
'Ueyama, Norikazu'

_publ_section_title
;
 pH Dependent Structural Diversity of Metal Complexes with
 5-(4H-1,2,4-Triazol-4-yl)benzene-1,3-dicarboxylic Acid
;
_journal_issue 5
_journal_name_full 'Crystal Growth &amp; Design'
_journal_page_first 1901
_journal_paper_doi 10.1021/cg200068v
_journal_volume 11
_journal_year 2011
_chemical_formula_moiety 'C10 H11 Mn N3 O7 '
_chemical_formula_sum 'C10 H11 Mn N3 O7'
_chemical_formula_weight 340.16
_chemical_name_systematic
; 
? 
;
_space_group_IT_number 60
_symmetry_cell_setting orthorhombic
_symmetry_Int_Tables_number 60
_symmetry_space_group_name_Hall '-P 2n 2ab'
_symmetry_space_group_name_H-M 'P b c n'
_atom_sites_solution_hydrogens geom
_atom_sites_solution_primary direct
_atom_sites_solution_secondary difmap
_audit_creation_date 2010-05-26
_audit_creation_method SHELXL-97
_cell_angle_alpha 90.00
_cell_angle_beta 90.00
_cell_angle_gamma 90.00
_cell_formula_units_Z 4
_cell_length_a 10.531(3)
_cell_length_b 14.549(6)
_cell_length_c 7.681(3)
_cell_measurement_reflns_used 8811
_cell_measurement_temperature 200
_cell_measurement_theta_max 27.5
_cell_measurement_theta_min 3.3
_cell_volume 1176.8(7)
_computing_structure_refinement 'SHELXL-97 (Sheldrick, 1997)'
_computing_structure_solution 'SHELXS-97 (Sheldrick, 1997)'
_diffrn_ambient_temperature 200
_diffrn_detector_area_resol_mean 10.00
_diffrn_measured_fraction_theta_full 0.998
_diffrn_measured_fraction_theta_max 0.998
_diffrn_measurement_device_type 'Rigaku RAXIS-RAPID II'
_diffrn_measurement_method \w
_diffrn_radiation_source
;
 MicroMax-007HF microfocus rotating anode X-ray generator
;
_diffrn_radiation_type MoK\a
_diffrn_radiation_wavelength 0.71075
_diffrn_reflns_av_R_equivalents 0.0211
_diffrn_reflns_av_sigmaI/netI 0.0125
_diffrn_reflns_limit_h_max 13
_diffrn_reflns_limit_h_min -13
_diffrn_reflns_limit_k_max 18
_diffrn_reflns_limit_k_min -18
_diffrn_reflns_limit_l_max 9
_diffrn_reflns_limit_l_min -9
_diffrn_reflns_number 10043
_diffrn_reflns_theta_full 27.46
_diffrn_reflns_theta_max 27.46
_diffrn_reflns_theta_min 3.57
_exptl_absorpt_coefficient_mu 1.165
_exptl_absorpt_correction_T_max 0.8924
_exptl_absorpt_correction_T_min 0.8004
_exptl_absorpt_correction_type multi-scan
_exptl_absorpt_process_details
;
    Higashi, T. (1995). Program for Absorption Correction.
    Rigaku Corporation, Tokyo, Japan.
;
_exptl_crystal_colour colorless
_exptl_crystal_density_diffrn 1.920
_exptl_crystal_density_method 'not measured'
_exptl_crystal_description block
_exptl_crystal_F_000 692
_exptl_crystal_size_max 0.20
_exptl_crystal_size_mid 0.20
_exptl_crystal_size_min 0.10
_refine_diff_density_max 0.468
_refine_diff_density_min -0.251
_refine_diff_density_rms 0.080
_refine_ls_extinction_method none
_refine_ls_goodness_of_fit_ref 1.136
_refine_ls_hydrogen_treatment mixed
_refine_ls_matrix_type full
_refine_ls_number_parameters 108
_refine_ls_number_reflns 1348
_refine_ls_number_restraints 0
_refine_ls_restrained_S_all 1.136
_refine_ls_R_factor_all 0.0276
_refine_ls_R_factor_gt 0.0258
_refine_ls_shift/su_max 0.000
_refine_ls_shift/su_mean 0.000
_refine_ls_structure_factor_coef Fsqd
_refine_ls_weighting_details 'calc w=1/[\s^2^(Fo^2^)+(0.0412P)^2^+0.4500P] where P=(Fo^2^+2Fc^2^)/3'
_refine_ls_weighting_scheme calc
_refine_ls_wR_factor_gt 0.0700
_refine_ls_wR_factor_ref 0.0710
_reflns_number_gt 1245
_reflns_number_total 1348
_reflns_threshold_expression I>2\s(I)
_cod_data_source_file cg200068v_si_002.cif
_cod_data_source_block 8
_cod_original_cell_volume 1176.9(8)
_cod_database_code 4500658

loop_
_symmetry_equiv_pos_as_xyz
'x, y, z'
'-x+1/2, y+1/2, z'
'x, -y, z+1/2'
'-x+1/2, -y+1/2, z+1/2'
'-x, -y, -z'
'x-1/2, -y-1/2, -z'
'-x, y, -z-1/2'
'x-1/2, y-1/2, -z-1/2'

loop_
_atom_site_label
_atom_site_type_symbol
_atom_site_fract_x
_atom_site_fract_y
_atom_site_fract_z
_atom_site_U_iso_or_equiv
_atom_site_adp_type
_atom_site_occupancy
_atom_site_symmetry_multiplicity
_atom_site_calc_flag
_atom_site_refinement_flags
Mn1 Mn 0.5000 1.0000 0.5000 0.01123(12) Uani 1 2 d S
O1 O 0.19940(10) 0.48871(6) 0.96791(15) 0.0180(2) Uani 1 1 d .
O2 O 0.28622(9) 0.35255(6) 0.90322(13) 0.0189(2) Uani 1 1 d .
O3 O 0.5000 1.08217(10) 0.7500 0.0147(3) Uani 1 2 d S
H4 H 0.5614(17) 1.1187(13) 0.761(2) 0.018 Uiso 1 1 d .
O4 O 0.34279(11) 0.21483(8) 0.68101(16) 0.0268(3) Uani 1 1 d .
H5 H 0.317(2) 0.2611(14) 0.734(3) 0.032 Uiso 1 1 d .
H6 H 0.2964(19) 0.2048(14) 0.599(3) 0.032 Uiso 1 1 d .
N11 N 0.5000 0.72993(11) 0.7500 0.0138(3) Uani 1 2 d S
N12 N 0.47882(10) 0.87236(7) 0.66475(15) 0.0142(2) Uani 1 1 d .
C1 C 0.5000 0.63061(13) 0.7500 0.0140(4) Uani 1 2 d S
C2 C 0.39841(11) 0.58436(9) 0.82444(17) 0.0145(3) Uani 1 1 d .
H1 H 0.3303 0.6175 0.8757 0.017 Uiso 1 1 calc R
C3 C 0.39761(11) 0.48872(8) 0.82306(18) 0.0132(3) Uani 1 1 d .
C4 C 0.5000 0.44104(13) 0.7500 0.0129(4) Uani 1 2 d S
H2 H 0.5000 0.3757 0.7500 0.015 Uiso 1 2 calc SR
C11 C 0.46702(12) 0.78656(9) 0.61698(17) 0.0151(3) Uani 1 1 d .
H3 H 0.4394 0.7667 0.5054 0.018 Uiso 1 1 calc R
C31 C 0.28571(11) 0.43885(9) 0.90294(16) 0.0137(3) Uani 1 1 d .

loop_
_atom_site_aniso_label
_atom_site_aniso_U_11
_atom_site_aniso_U_22
_atom_site_aniso_U_33
_atom_site_aniso_U_23
_atom_site_aniso_U_13
_atom_site_aniso_U_12
Mn1 0.01119(18) 0.01038(18) 0.01211(19) 0.00083(9) -0.00162(9) 0.00035(9)
O1 0.0123(5) 0.0175(5) 0.0240(5) -0.0027(4) 0.0040(4) 0.0005(3)
O2 0.0199(5) 0.0140(4) 0.0227(5) 0.0008(4) 0.0058(4) -0.0013(3)
O3 0.0148(6) 0.0138(6) 0.0154(7) 0.000 -0.0013(5) 0.000
O4 0.0271(5) 0.0247(5) 0.0285(6) -0.0102(5) -0.0106(5) 0.0095(4)
N11 0.0147(7) 0.0117(7) 0.0151(8) 0.000 0.0004(6) 0.000
N12 0.0152(5) 0.0135(5) 0.0140(6) 0.0011(4) -0.0012(4) -0.0004(4)
C1 0.0165(8) 0.0104(9) 0.0149(9) 0.000 -0.0024(6) 0.000
C2 0.0141(6) 0.0137(6) 0.0156(6) -0.0005(5) -0.0003(5) 0.0021(4)
C3 0.0127(6) 0.0136(6) 0.0132(7) 0.0005(5) -0.0007(5) -0.0008(4)
C4 0.0134(8) 0.0115(8) 0.0137(9) 0.000 -0.0011(6) 0.000
C11 0.0168(6) 0.0139(6) 0.0146(6) 0.0007(5) -0.0002(5) -0.0009(5)
C31 0.0130(5) 0.0155(6) 0.0126(6) -0.0003(4) 0.0000(5) -0.0002(4)

loop_
_atom_type_symbol
_atom_type_description
_atom_type_scat_dispersion_real
_atom_type_scat_dispersion_imag
_atom_type_scat_source
C C 0.0033 0.0016 'International Tables Vol C Tables 4.2.6.8 and 6.1.1.4'
H H 0.0000 0.0000 'International Tables Vol C Tables 4.2.6.8 and 6.1.1.4'
Mn Mn 0.3368 0.7283 'International Tables Vol C Tables 4.2.6.8 and 6.1.1.4'
N N 0.0061 0.0033 'International Tables Vol C Tables 4.2.6.8 and 6.1.1.4'
O O 0.0106 0.0060 'International Tables Vol C Tables 4.2.6.8 and 6.1.1.4'

loop_
_geom_angle_atom_site_label_1
_geom_angle_atom_site_label_2
_geom_angle_atom_site_label_3
_geom_angle
_geom_angle_site_symmetry_1
_geom_angle_site_symmetry_3
O1 Mn1 O1 180.0 4_564 8_667
O1 Mn1 N12 91.78(4) 4_564 .
O1 Mn1 N12 88.22(4) 8_667 .
O1 Mn1 N12 88.22(4) 4_564 5_676
O1 Mn1 N12 91.78(4) 8_667 5_676
N12 Mn1 N12 180.0 . 5_676
O1 Mn1 O3 93.31(3) 4_564 .
O1 Mn1 O3 86.69(3) 8_667 .
N12 Mn1 O3 87.64(5) . .
N12 Mn1 O3 92.36(5) 5_676 .
O1 Mn1 O3 86.69(3) 4_564 5_676
O1 Mn1 O3 93.31(3) 8_667 5_676
N12 Mn1 O3 92.36(5) . 5_676
N12 Mn1 O3 87.64(5) 5_676 5_676
O3 Mn1 O3 180.0 . 5_676
C31 O1 Mn1 143.27(9) . 4_565
Mn1 O3 Mn1 116.19(7) . 3_575
Mn1 O3 H4 114.9(12) . .
Mn1 O3 H4 104.3(12) 3_575 .
H5 O4 H6 109(2) . .
C11 N11 C11 105.27(16) 7_657 .
C11 N11 C1 127.36(8) 7_657 .
C11 N11 C1 127.36(8) . .
C11 N12 N12 107.24(8) . 7_657
C11 N12 Mn1 129.60(10) . .
N12 N12 Mn1 119.91(4) 7_657 .
C2 C1 C2 121.97(17) 7_657 .
C2 C1 N11 119.01(9) 7_657 .
C2 C1 N11 119.02(9) . .
C1 C2 C3 119.11(12) . .
C1 C2 H1 120.4 . .
C3 C2 H1 120.4 . .
C2 C3 C4 119.60(12) . .
C2 C3 C31 118.74(11) . .
C4 C3 C31 121.66(12) . .
C3 C4 C3 120.58(17) . 7_657
C3 C4 H2 119.7 . .
C3 C4 H2 119.7 7_657 .
N12 C11 N11 110.12(12) . .
N12 C11 H3 124.9 . .
N11 C11 H3 124.9 . .
O2 C31 O1 125.14(12) . .
O2 C31 C3 118.46(11) . .
O1 C31 C3 116.38(11) . .

loop_
_geom_bond_atom_site_label_1
_geom_bond_atom_site_label_2
_geom_bond_distance
_geom_bond_site_symmetry_2
Mn1 O1 2.1206(12) 4_564
Mn1 O1 2.1207(12) 8_667
Mn1 N12 2.2583(13) .
Mn1 N12 2.2583(13) 5_676
Mn1 O3 2.2621(10) .
Mn1 O3 2.2621(10) 5_676
O1 C31 1.2655(16) .
O1 Mn1 2.1207(12) 4_565
O2 C31 1.2556(16) .
O3 Mn1 2.2621(10) 3_575
O3 H4 0.842(19) .
O4 H5 0.83(2) .
O4 H6 0.81(2) .
N11 C11 1.3578(16) 7_657
N11 C11 1.3578(16) .
N11 C1 1.445(2) .
N12 C11 1.3069(17) .
N12 N12 1.384(2) 7_657
C1 C2 1.3872(16) 7_657
C1 C2 1.3872(16) .
C2 C3 1.3916(18) .
C2 H1 0.9500 .
C3 C4 1.3995(15) .
C3 C31 1.5137(17) .
C4 C3 1.3996(15) 7_657
C4 H2 0.9500 .
C11 H3 0.9500 .

loop_
_geom_torsion_atom_site_label_1
_geom_torsion_atom_site_label_2
_geom_torsion_atom_site_label_3
_geom_torsion_atom_site_label_4
_geom_torsion
_geom_torsion_site_symmetry_1
_geom_torsion_site_symmetry_4
O1 Mn1 O3 Mn1 97.32(3) 4_564 3_575
O1 Mn1 O3 Mn1 -82.68(3) 8_667 3_575
N12 Mn1 O3 Mn1 5.67(3) . 3_575
N12 Mn1 O3 Mn1 -174.33(3) 5_676 3_575
O1 Mn1 N12 C11 84.59(12) 4_564 .
O1 Mn1 N12 C11 -95.41(12) 8_667 .
O3 Mn1 N12 C11 177.83(11) . .
O3 Mn1 N12 C11 -2.17(11) 5_676 .
O1 Mn1 N12 N12 -118.53(12) 4_564 7_657
O1 Mn1 N12 N12 61.47(12) 8_667 7_657
O3 Mn1 N12 N12 -25.29(11) . 7_657
O3 Mn1 N12 N12 154.71(11) 5_676 7_657
C11 N11 C1 C2 -99.35(9) 7_657 7_657
C11 N11 C1 C2 80.65(9) . 7_657
C11 N11 C1 C2 80.65(9) 7_657 .
C11 N11 C1 C2 -99.35(9) . .
C2 C1 C2 C3 -0.62(8) 7_657 .
N11 C1 C2 C3 179.38(8) . .
C1 C2 C3 C4 1.24(17) . .
C1 C2 C3 C31 -179.38(10) . .
C2 C3 C4 C3 -0.63(8) . 7_657
C31 C3 C4 C3 -179.99(14) . 7_657
N12 N12 C11 N11 0.05(16) 7_657 .
Mn1 N12 C11 N11 159.17(7) . .
C11 N11 C11 N12 -0.02(6) 7_657 .
C1 N11 C11 N12 179.98(6) . .
Mn1 O1 C31 O2 -39.0(2) 4_565 .
Mn1 O1 C31 C3 142.44(12) 4_565 .
C2 C3 C31 O2 -179.15(12) . .
C4 C3 C31 O2 0.22(18) . .
C2 C3 C31 O1 -0.54(18) . .
C4 C3 C31 O1 178.84(11) . .
